data_1512346
loop_
_publ_author_name
'Fang, Li-Chao'
'Hsung, Richard P.'
'Ma, Zhi-Xiong'
'Presser, William R.'

_publ_section_title
;
 A Highly Stereoselective Diels--Alder Cycloaddition of Enones with Chiral
 Cyclic 2-Amidodienes Derived from Allenamides
;
_journal_issue 18
_journal_name_full 'Organic Letters'
_journal_page_first 4842
_journal_paper_doi 10.1021/ol402254p
_journal_volume 15
_journal_year 2013
_chemical_absolute_configuration rmad
_chemical_formula_moiety 'C21 H24 Br N O3'
_chemical_formula_sum 'C21 H24 Br N O3'
_chemical_formula_weight 418.32
_chemical_name_common 13100a
_chemical_name_systematic
; 
 ? 
;
_space_group_IT_number 4
_symmetry_cell_setting monoclinic
_symmetry_space_group_name_Hall 'P 2yb'
_symmetry_space_group_name_H-M 'P 1 21 1'
_atom_sites_solution_hydrogens geom
_atom_sites_solution_primary direct
_atom_sites_solution_secondary difmap
_audit_creation_method SHELXL-97
_cell_angle_alpha 90.00
_cell_angle_beta 90.972(1)
_cell_angle_gamma 90.00
_cell_formula_units_Z 2
_cell_length_a 6.4311(2)
_cell_length_b 10.2155(3)
_cell_length_c 14.4708(5)
_cell_measurement_reflns_used 2912
_cell_measurement_temperature 173(2)
_cell_measurement_theta_max 68.20
_cell_measurement_theta_min 5.30
_cell_volume 950.55(5)
_computing_cell_refinement 'Bruker SAINT'
_computing_data_collection 'Bruker APEX2'
_computing_data_reduction 'Bruker SAINT'
_computing_molecular_graphics 'Bruker SHELXTL'
_computing_publication_material 'Bruker SHELXTL'
_computing_structure_refinement 'SHELXL-97 (Sheldrick, 2008)'
_computing_structure_solution 'SHELXS-97 (Sheldrick, 2008)'
_diffrn_ambient_temperature 173(2)
_diffrn_measured_fraction_theta_full 0.999
_diffrn_measured_fraction_theta_max 0.999
_diffrn_measurement_device_type 'Bruker D8 Photon-100'
_diffrn_radiation_monochromator 'normal parabolic mirrors'
_diffrn_radiation_source 'micro-focus sealed tube'
_diffrn_radiation_type CuK\a
_diffrn_radiation_wavelength 1.54178
_diffrn_reflns_av_R_equivalents 0.0178
_diffrn_reflns_av_sigmaI/netI 0.0179
_diffrn_reflns_limit_h_max 7
_diffrn_reflns_limit_h_min -7
_diffrn_reflns_limit_k_max 11
_diffrn_reflns_limit_k_min -12
_diffrn_reflns_limit_l_max 17
_diffrn_reflns_limit_l_min 0
_diffrn_reflns_number 10349
_diffrn_reflns_theta_full 68.30
_diffrn_reflns_theta_max 68.30
_diffrn_reflns_theta_min 3.05
_exptl_absorpt_coefficient_mu 3.112
_exptl_absorpt_correction_T_max 0.7259
_exptl_absorpt_correction_T_min 0.5750
_exptl_absorpt_correction_type multi-scan
_exptl_absorpt_process_details 'SADABS (Sheldrick)'
_exptl_crystal_colour colourless
_exptl_crystal_density_diffrn 1.462
_exptl_crystal_density_method 'not measured'
_exptl_crystal_description Plate
_exptl_crystal_F_000 432
_exptl_crystal_size_max 0.20
_exptl_crystal_size_mid 0.20
_exptl_crystal_size_min 0.11
_refine_diff_density_max 0.174
_refine_diff_density_min -0.256
_refine_diff_density_rms 0.041
_refine_ls_abs_structure_details 'Flack H D (1983), Acta Cryst. A39, 876-881'
_refine_ls_abs_structure_Flack -0.023(9)
_refine_ls_extinction_method none
_refine_ls_goodness_of_fit_ref 1.102
_refine_ls_hydrogen_treatment constr
_refine_ls_matrix_type full
_refine_ls_number_parameters 237
_refine_ls_number_reflns 3433
_refine_ls_number_restraints 1
_refine_ls_restrained_S_all 1.102
_refine_ls_R_factor_all 0.0187
_refine_ls_R_factor_gt 0.0187
_refine_ls_shift/su_max 0.002
_refine_ls_shift/su_mean 0.000
_refine_ls_structure_factor_coef Fsqd
_refine_ls_weighting_details 'calc w=1/[\s^2^(Fo^2^)+(0.0262P)^2^+0.2050P] where P=(Fo^2^+2Fc^2^)/3'
_refine_ls_weighting_scheme calc
_refine_ls_wR_factor_gt 0.0489
_refine_ls_wR_factor_ref 0.0490
_reflns_number_gt 3428
_reflns_number_total 3433
_reflns_threshold_expression >2sigma(I)
_cod_data_source_file ol402254p_si_003.cif
_cod_data_source_block 13100a
_cod_depositor_comments
;
The following automatic conversions were performed:

'_symmetry_cell_setting' value 'Monoclinic' changed to 'monoclinic'
according to /home/saulius/struct/CIF-dictionaries/cif_core.dic
dictionary named 'cif_core.dic' version 2.4.2 from 2011-04-26.

Automatic conversion script
Id: cif_fix_values 1891 2012-01-12 08:04:46Z andrius 
;
_cod_original_sg_symbol_H-M P2(1)
_cod_database_code 1512346

loop_
_symmetry_equiv_pos_as_xyz
'x, y, z'
'-x, y+1/2, -z'

loop_
_atom_site_label
_atom_site_type_symbol
_atom_site_fract_x
_atom_site_fract_y
_atom_site_fract_z
_atom_site_U_iso_or_equiv
_atom_site_adp_type
_atom_site_occupancy
_atom_site_symmetry_multiplicity
_atom_site_calc_flag
_atom_site_refinement_flags
Br1 Br 1.22591(2) 0.840430(19) 0.663688(12) 0.04015(7) Uani 1 1 d .
O1 O -0.10798(17) 0.85886(15) 0.06121(8) 0.0375(3) Uani 1 1 d .
O2 O 0.0719(2) 1.00439(14) -0.02026(8) 0.0361(3) Uani 1 1 d .
O3 O 0.4224(2) 1.00816(12) 0.37378(9) 0.0389(3) Uani 1 1 d .
N1 N 0.23509(19) 0.91182(13) 0.09925(9) 0.0218(3) Uani 1 1 d .
C1 C 0.0529(3) 0.91706(17) 0.04961(11) 0.0267(3) Uani 1 1 d .
C2 C 0.2826(3) 1.05013(18) -0.02529(11) 0.0296(4) Uani 1 1 d .
H2A H 0.2863 1.1468 -0.0295 0.036 Uiso 1 1 calc R
H2B H 0.3514 1.0131 -0.0801 0.036 Uiso 1 1 calc R
C3 C 0.3919(3) 1.00333(16) 0.06392(10) 0.0242(3) Uani 1 1 d .
H3A H 0.5203 0.9536 0.0479 0.029 Uiso 1 1 calc R
C4 C 0.4487(3) 1.11250(18) 0.13219(11) 0.0324(4) Uani 1 1 d .
H4A H 0.5086 1.0707 0.1892 0.039 Uiso 1 1 calc R
C5 C 0.6192(4) 1.1978(2) 0.08949(16) 0.0486(5) Uani 1 1 d .
H5A H 0.6667 1.2632 0.1347 0.073 Uiso 1 1 calc R
H5B H 0.5631 1.2423 0.0345 0.073 Uiso 1 1 calc R
H5C H 0.7366 1.1424 0.0720 0.073 Uiso 1 1 calc R
C6 C 0.2618(4) 1.1943(2) 0.16058(14) 0.0472(5) Uani 1 1 d .
H6A H 0.1522 1.1364 0.1831 0.071 Uiso 1 1 calc R
H6B H 0.2091 1.2438 0.1071 0.071 Uiso 1 1 calc R
H6C H 0.3039 1.2552 0.2098 0.071 Uiso 1 1 calc R
C7 C 0.2796(2) 0.82503(16) 0.17296(9) 0.0199(3) Uani 1 1 d .
C8 C 0.4715(2) 0.79892(14) 0.20415(10) 0.0202(3) Uani 1 1 d .
H8A H 0.5929 0.8326 0.1762 0.024 Uiso 1 1 calc R
C9 C 0.4782(2) 0.71094(15) 0.28797(10) 0.0203(3) Uani 1 1 d .
H9A H 0.6249 0.6947 0.3089 0.024 Uiso 1 1 calc R
C10 C 0.1090(2) 0.76026(16) 0.22709(10) 0.0246(3) Uani 1 1 d .
H10A H -0.0311 0.7822 0.2004 0.030 Uiso 1 1 calc R
C11 C 0.1461(3) 0.61194(18) 0.22642(12) 0.0316(4) Uani 1 1 d .
H11A H 0.1317 0.5783 0.1625 0.038 Uiso 1 1 calc R
H11B H 0.0409 0.5679 0.2648 0.038 Uiso 1 1 calc R
C12 C 0.3668(3) 0.58135(15) 0.26501(11) 0.0266(3) Uani 1 1 d .
H12A H 0.3570 0.5270 0.3214 0.032 Uiso 1 1 calc R
H12B H 0.4465 0.5320 0.2186 0.032 Uiso 1 1 calc R
C13 C 0.1315(2) 0.81044(16) 0.32746(10) 0.0275(4) Uani 1 1 d .
H13A H 0.1092 0.9063 0.3288 0.033 Uiso 1 1 calc R
H13B H 0.0248 0.7688 0.3662 0.033 Uiso 1 1 calc R
C14 C 0.3503(2) 0.77808(16) 0.36669(10) 0.0216(3) Uani 1 1 d .
H14A H 0.3363 0.7151 0.4191 0.026 Uiso 1 1 calc R
C15 C 0.4672(3) 0.89795(16) 0.40069(11) 0.0249(3) Uani 1 1 d .
C16 C 0.6499(2) 0.88019(14) 0.46555(10) 0.0221(3) Uani 1 1 d .
C17 C 0.7956(3) 0.98128(16) 0.47270(11) 0.0264(3) Uani 1 1 d .
H17A H 0.7767 1.0585 0.4370 0.032 Uiso 1 1 calc R
C18 C 0.9675(3) 0.97022(17) 0.53134(11) 0.0289(3) Uani 1 1 d .
H18A H 1.0679 1.0383 0.5351 0.035 Uiso 1 1 calc R
C19 C 0.9901(2) 0.85816(18) 0.58435(10) 0.0261(3) Uani 1 1 d .
C20 C 0.8458(3) 0.75788(16) 0.58087(11) 0.0255(3) Uani 1 1 d .
H20A H 0.8616 0.6830 0.6193 0.031 Uiso 1 1 calc R
C21 C 0.6768(2) 0.76883(16) 0.51980(12) 0.0239(3) Uani 1 1 d .
H21B H 0.5788 0.6995 0.5152 0.029 Uiso 1 1 calc R

loop_
_atom_site_aniso_label
_atom_site_aniso_U_11
_atom_site_aniso_U_22
_atom_site_aniso_U_33
_atom_site_aniso_U_23
_atom_site_aniso_U_13
_atom_site_aniso_U_12
Br1 0.02790(9) 0.04626(11) 0.04590(11) -0.01338(9) -0.01092(6) 0.00296(9)
O1 0.0273(5) 0.0477(9) 0.0372(6) 0.0121(6) -0.0112(4) -0.0076(6)
O2 0.0365(7) 0.0429(7) 0.0285(6) 0.0142(5) -0.0095(5) -0.0039(5)
O3 0.0548(8) 0.0215(6) 0.0400(7) -0.0020(5) -0.0132(6) 0.0092(5)
N1 0.0203(6) 0.0240(7) 0.0212(6) 0.0043(5) -0.0009(5) -0.0009(5)
C1 0.0281(8) 0.0283(8) 0.0235(7) 0.0031(6) -0.0040(6) 0.0029(7)
C2 0.0369(9) 0.0292(9) 0.0228(8) 0.0069(6) 0.0001(7) -0.0016(7)
C3 0.0268(7) 0.0227(7) 0.0233(7) 0.0061(6) 0.0025(6) -0.0007(6)
C4 0.0435(10) 0.0261(8) 0.0274(8) 0.0054(7) -0.0063(7) -0.0065(8)
C5 0.0580(13) 0.0351(11) 0.0523(12) 0.0092(9) -0.0072(10) -0.0201(10)
C6 0.0701(14) 0.0339(11) 0.0378(11) -0.0101(8) 0.0059(10) 0.0022(10)
C7 0.0210(6) 0.0202(8) 0.0186(6) 0.0006(6) 0.0011(5) 0.0004(7)
C8 0.0196(7) 0.0201(7) 0.0208(7) 0.0007(5) 0.0023(5) 0.0010(5)
C9 0.0201(7) 0.0209(7) 0.0199(7) -0.0006(5) -0.0014(5) 0.0031(6)
C10 0.0183(7) 0.0339(9) 0.0216(7) 0.0064(6) -0.0010(6) -0.0027(6)
C11 0.0341(9) 0.0315(9) 0.0289(8) 0.0065(7) -0.0084(7) -0.0124(7)
C12 0.0347(9) 0.0206(8) 0.0245(7) 0.0019(6) -0.0020(6) -0.0006(6)
C13 0.0220(7) 0.0378(11) 0.0227(7) 0.0033(6) 0.0028(6) 0.0042(6)
C14 0.0229(7) 0.0251(7) 0.0168(7) 0.0018(6) 0.0001(6) 0.0023(6)
C15 0.0317(8) 0.0235(8) 0.0194(7) -0.0015(6) 0.0011(6) 0.0065(6)
C16 0.0271(7) 0.0203(8) 0.0189(6) -0.0043(5) 0.0041(6) 0.0012(5)
C17 0.0346(9) 0.0206(8) 0.0241(7) -0.0017(6) 0.0073(6) -0.0012(6)
C18 0.0313(8) 0.0258(8) 0.0299(8) -0.0073(6) 0.0065(7) -0.0081(7)
C19 0.0239(6) 0.0311(9) 0.0234(6) -0.0096(7) 0.0005(5) 0.0010(7)
C20 0.0296(8) 0.0224(8) 0.0246(8) -0.0011(6) -0.0004(6) -0.0002(6)
C21 0.0247(8) 0.0207(8) 0.0263(8) -0.0012(6) 0.0007(6) -0.0017(6)

loop_
_atom_type_symbol
_atom_type_description
_atom_type_scat_dispersion_real
_atom_type_scat_dispersion_imag
_atom_type_scat_source
C C 0.0181 0.0091 'International Tables Vol C Tables 4.2.6.8 and 6.1.1.4'
H H 0.0000 0.0000 'International Tables Vol C Tables 4.2.6.8 and 6.1.1.4'
N N 0.0311 0.0180 'International Tables Vol C Tables 4.2.6.8 and 6.1.1.4'
O O 0.0492 0.0322 'International Tables Vol C Tables 4.2.6.8 and 6.1.1.4'
Br Br -0.6763 1.2805 'International Tables Vol C Tables 4.2.6.8 and 6.1.1.4'

loop_
_geom_angle_atom_site_label_1
_geom_angle_atom_site_label_2
_geom_angle_atom_site_label_3
_geom_angle
C1 O2 C2 110.41(13)
C1 N1 C7 125.67(13)
C1 N1 C3 112.28(12)
C7 N1 C3 121.96(12)
O1 C1 O2 121.05(15)
O1 C1 N1 129.60(15)
O2 C1 N1 109.34(14)
O2 C2 C3 105.95(12)
O2 C2 H2A 110.5
C3 C2 H2A 110.5
O2 C2 H2B 110.5
C3 C2 H2B 110.5
H2A C2 H2B 108.7
N1 C3 C4 113.32(12)
N1 C3 C2 100.55(13)
C4 C3 C2 114.63(14)
N1 C3 H3A 109.3
C4 C3 H3A 109.3
C2 C3 H3A 109.3
C6 C4 C3 113.08(15)
C6 C4 C5 111.60(17)
C3 C4 C5 108.53(15)
C6 C4 H4A 107.8
C3 C4 H4A 107.8
C5 C4 H4A 107.8
C4 C5 H5A 109.5
C4 C5 H5B 109.5
H5A C5 H5B 109.5
C4 C5 H5C 109.5
H5A C5 H5C 109.5
H5B C5 H5C 109.5
C4 C6 H6A 109.5
C4 C6 H6B 109.5
H6A C6 H6B 109.5
C4 C6 H6C 109.5
H6A C6 H6C 109.5
H6B C6 H6C 109.5
C8 C7 N1 123.74(13)
C8 C7 C10 114.38(13)
N1 C7 C10 121.77(12)
C7 C8 C9 113.85(12)
C7 C8 H8A 123.1
C9 C8 H8A 123.1
C8 C9 C12 109.38(12)
C8 C9 C14 108.31(12)
C12 C9 C14 106.51(12)
C8 C9 H9A 110.8
C12 C9 H9A 110.8
C14 C9 H9A 110.8
C7 C10 C11 108.35(13)
C7 C10 C13 106.54(12)
C11 C10 C13 108.76(13)
C7 C10 H10A 111.0
C11 C10 H10A 111.0
C13 C10 H10A 111.0
C10 C11 C12 109.81(13)
C10 C11 H11A 109.7
C12 C11 H11A 109.7
C10 C11 H11B 109.7
C12 C11 H11B 109.7
H11A C11 H11B 108.2
C9 C12 C11 108.96(13)
C9 C12 H12A 109.9
C11 C12 H12A 109.9
C9 C12 H12B 109.9
C11 C12 H12B 109.9
H12A C12 H12B 108.3
C14 C13 C10 110.19(12)
C14 C13 H13A 109.6
C10 C13 H13A 109.6
C14 C13 H13B 109.6
C10 C13 H13B 109.6
H13A C13 H13B 108.1
C15 C14 C13 112.99(13)
C15 C14 C9 108.95(12)
C13 C14 C9 108.14(12)
C15 C14 H14A 108.9
C13 C14 H14A 108.9
C9 C14 H14A 108.9
O3 C15 C16 119.16(15)
O3 C15 C14 121.82(15)
C16 C15 C14 118.95(13)
C21 C16 C17 119.08(15)
C21 C16 C15 122.65(14)
C17 C16 C15 118.25(14)
C18 C17 C16 120.77(15)
C18 C17 H17A 119.6
C16 C17 H17A 119.6
C19 C18 C17 118.79(15)
C19 C18 H18A 120.6
C17 C18 H18A 120.6
C20 C19 C18 121.90(15)
C20 C19 Br1 118.75(13)
C18 C19 Br1 119.35(13)
C19 C20 C21 118.65(15)
C19 C20 H20A 120.7
C21 C20 H20A 120.7
C16 C21 C20 120.76(15)
C16 C21 H21B 119.6
C20 C21 H21B 119.6

loop_
_geom_bond_atom_site_label_1
_geom_bond_atom_site_label_2
_geom_bond_distance
Br1 C19 1.8954(15)
O1 C1 1.208(2)
O2 C1 1.355(2)
O2 C2 1.437(2)
O3 C15 1.224(2)
N1 C1 1.365(2)
N1 C7 1.4126(19)
N1 C3 1.4729(19)
C2 C3 1.536(2)
C2 H2A 0.9900
C2 H2B 0.9900
C3 C4 1.530(2)
C3 H3A 1.0000
C4 C6 1.526(3)
C4 C5 1.539(3)
C4 H4A 1.0000
C5 H5A 0.9800
C5 H5B 0.9800
C5 H5C 0.9800
C6 H6A 0.9800
C6 H6B 0.9800
C6 H6C 0.9800
C7 C8 1.334(2)
C7 C10 1.511(2)
C8 C9 1.510(2)
C8 H8A 0.9500
C9 C12 1.539(2)
C9 C14 1.5736(19)
C9 H9A 1.0000
C10 C11 1.534(3)
C10 C13 1.545(2)
C10 H10A 1.0000
C11 C12 1.548(2)
C11 H11A 0.9900
C11 H11B 0.9900
C12 H12A 0.9900
C12 H12B 0.9900
C13 C14 1.544(2)
C13 H13A 0.9900
C13 H13B 0.9900
C14 C15 1.515(2)
C14 H14A 1.0000
C15 C16 1.502(2)
C16 C21 1.391(2)
C16 C17 1.397(2)
C17 C18 1.387(3)
C17 H17A 0.9500
C18 C19 1.384(3)
C18 H18A 0.9500
C19 C20 1.382(2)
C20 C21 1.394(2)
C20 H20A 0.9500
C21 H21B 0.9500

loop_
_geom_torsion_atom_site_label_1
_geom_torsion_atom_site_label_2
_geom_torsion_atom_site_label_3
_geom_torsion_atom_site_label_4
_geom_torsion
C2 O2 C1 O1 -174.09(16)
C2 O2 C1 N1 6.78(19)
C7 N1 C1 O1 5.9(3)
C3 N1 C1 O1 -177.60(18)
C7 N1 C1 O2 -175.02(14)
C3 N1 C1 O2 1.43(19)
C1 O2 C2 C3 -11.78(18)
C1 N1 C3 C4 114.67(16)
C7 N1 C3 C4 -68.72(19)
C1 N1 C3 C2 -8.15(17)
C7 N1 C3 C2 168.46(14)
O2 C2 C3 N1 11.48(16)
O2 C2 C3 C4 -110.43(16)
N1 C3 C4 C6 -57.93(19)
C2 C3 C4 C6 56.72(19)
N1 C3 C4 C5 177.67(15)
C2 C3 C4 C5 -67.68(19)
C1 N1 C7 C8 162.17(16)
C3 N1 C7 C8 -14.0(2)
C1 N1 C7 C10 -21.8(2)
C3 N1 C7 C10 162.08(14)
N1 C7 C8 C9 175.69(13)
C10 C7 C8 C9 -0.62(19)
C7 C8 C9 C12 57.78(17)
C7 C8 C9 C14 -57.92(17)
C8 C7 C10 C11 -57.19(18)
N1 C7 C10 C11 126.42(15)
C8 C7 C10 C13 59.67(18)
N1 C7 C10 C13 -116.71(15)
C7 C10 C11 C12 55.91(17)
C13 C10 C11 C12 -59.52(17)
C8 C9 C12 C11 -53.47(16)
C14 C9 C12 C11 63.37(16)
C10 C11 C12 C9 -1.99(18)
C7 C10 C13 C14 -57.84(16)
C11 C10 C13 C14 58.75(16)
C10 C13 C14 C15 123.51(14)
C10 C13 C14 C9 2.83(17)
C8 C9 C14 C15 -69.45(15)
C12 C9 C14 C15 172.99(12)
C8 C9 C14 C13 53.71(15)
C12 C9 C14 C13 -63.84(15)
C13 C14 C15 O3 -21.5(2)
C9 C14 C15 O3 98.76(17)
C13 C14 C15 C16 161.67(12)
C9 C14 C15 C16 -78.12(16)
O3 C15 C16 C21 160.94(15)
C14 C15 C16 C21 -22.1(2)
O3 C15 C16 C17 -17.6(2)
C14 C15 C16 C17 159.32(13)
C21 C16 C17 C18 1.5(2)
C15 C16 C17 C18 -179.90(14)
C16 C17 C18 C19 -1.4(2)
C17 C18 C19 C20 -0.5(2)
C17 C18 C19 Br1 179.19(11)
C18 C19 C20 C21 2.1(2)
Br1 C19 C20 C21 -177.50(11)
C17 C16 C21 C20 0.3(2)
C15 C16 C21 C20 -178.30(15)
C19 C20 C21 C16 -2.0(2)
